data_4026169
loop_
_publ_author_name
'Subhendu Sekhar Bag'
'Rajen Kundu'
'Manas Das'

_publ_section_title
;
 Click-Reagent Version of Sonogashira Coupling Protocol to Conjugated
 Fluorescent Alkynes with No or Reduced Homocoupling
;
_journal_name_full 'Journal of Organic Chemistry'
_journal_page_first 2332
_journal_page_last 2337
_journal_paper_doi 10.1021/jo200005n
_journal_volume 76
_journal_year 2011
_chemical_formula_moiety 'C17 H14 N2'
_chemical_formula_sum 'C17 H14 N2'
_chemical_formula_weight 246.30
_chemical_name_systematic
; 
 ? 
;
_space_group_IT_number 14
_symmetry_cell_setting monoclinic
_symmetry_space_group_name_Hall '-P 2ybc'
_symmetry_space_group_name_H-M 'P 1 21/c 1'
_atom_sites_solution_hydrogens geom
_atom_sites_solution_primary direct
_atom_sites_solution_secondary difmap
_audit_creation_method SHELXL-97
_cell_angle_alpha 90.00
_cell_angle_beta 102.602(5)
_cell_angle_gamma 90.00
_cell_formula_units_Z 4
_cell_length_a 8.9096(7)
_cell_length_b 7.9765(5)
_cell_length_c 20.3426(15)
_cell_measurement_reflns_used 1829
_cell_measurement_temperature 296(2)
_cell_measurement_theta_max 22.56
_cell_measurement_theta_min 2.42
_cell_volume 1410.87(18)
_computing_structure_refinement 'SHELXL-97 (Sheldrick, 1997)'
_computing_structure_solution 'SHELXS-97 (Sheldrick, 1990)'
_diffrn_ambient_temperature 296(2)
_diffrn_measured_fraction_theta_full 1.00
_diffrn_measured_fraction_theta_max 1.00
_diffrn_radiation_monochromator graphite
_diffrn_radiation_source 'fine-focus sealed tube'
_diffrn_radiation_type MoK\a
_diffrn_radiation_wavelength 0.71073
_diffrn_reflns_av_R_equivalents 0.0465
_diffrn_reflns_av_sigmaI/netI 0.0367
_diffrn_reflns_limit_h_max 11
_diffrn_reflns_limit_h_min -11
_diffrn_reflns_limit_k_max 10
_diffrn_reflns_limit_k_min -10
_diffrn_reflns_limit_l_max 26
_diffrn_reflns_limit_l_min -27
_diffrn_reflns_number 16568
_diffrn_reflns_theta_full 28.29
_diffrn_reflns_theta_max 28.29
_diffrn_reflns_theta_min 2.05
_exptl_absorpt_coefficient_mu 0.069
_exptl_absorpt_correction_T_max 0.981
_exptl_absorpt_correction_T_min 0.971
_exptl_absorpt_correction_type multi-scan
_exptl_absorpt_process_details multi-scan
_exptl_crystal_colour paleyellow
_exptl_crystal_density_diffrn 1.160
_exptl_crystal_description plates
_exptl_crystal_F_000 520
_exptl_crystal_size_max 0.42
_exptl_crystal_size_mid 0.35
_exptl_crystal_size_min 0.28
_refine_diff_density_max 0.136
_refine_diff_density_min -0.157
_refine_diff_density_rms 0.038
_refine_ls_extinction_method none
_refine_ls_goodness_of_fit_ref 1.026
_refine_ls_hydrogen_treatment constr
_refine_ls_matrix_type full
_refine_ls_number_parameters 174
_refine_ls_number_reflns 3498
_refine_ls_number_restraints 0
_refine_ls_restrained_S_all 1.026
_refine_ls_R_factor_all 0.1136
_refine_ls_R_factor_gt 0.0535
_refine_ls_shift/su_max 0.000
_refine_ls_shift/su_mean 0.000
_refine_ls_structure_factor_coef Fsqd
_refine_ls_weighting_details 'calc w=1/[\s^2^(Fo^2^)+(0.0735P)^2^+0.0116P] where P=(Fo^2^+2Fc^2^)/3'
_refine_ls_weighting_scheme calc
_refine_ls_wR_factor_gt 0.1325
_refine_ls_wR_factor_ref 0.1575
_reflns_number_gt 1763
_reflns_number_total 3498
_reflns_threshold_expression >2sigma(I)
_cod_data_source_file jo200005n_si_002.cif
_cod_data_source_block rk-124-1
_cod_original_sg_symbol_H-M 'P 1 21/c 1 '
_cod_database_code 4026169

loop_
_symmetry_equiv_pos_as_xyz
'x, y, z'
'-x, y+1/2, -z+1/2'
'-x, -y, -z'
'x, -y-1/2, z-1/2'

loop_
_atom_site_label
_atom_site_type_symbol
_atom_site_fract_x
_atom_site_fract_y
_atom_site_fract_z
_atom_site_U_iso_or_equiv
_atom_site_adp_type
_atom_site_occupancy
_atom_site_symmetry_multiplicity
_atom_site_calc_flag
_atom_site_refinement_flags
C6 C 0.60172(18) 0.91913(18) 0.10773(8) 0.0664(4) Uani 1 1 d .
C5 C 0.57265(17) 0.81288(17) 0.05095(7) 0.0605(4) Uani 1 1 d .
C4 C 0.66320(19) 0.8191(2) 0.00401(9) 0.0776(5) Uani 1 1 d .
H4 H 0.6422 0.7493 -0.0335 0.093 Uiso 1 1 calc R
C1 C 0.7267(2) 1.0267(2) 0.11574(10) 0.0906(6) Uani 1 1 d .
H1 H 0.7498 1.0965 0.1532 0.109 Uiso 1 1 calc R
C3 C 0.7854(2) 0.9297(3) 0.01310(12) 0.1001(6) Uani 1 1 d .
H3 H 0.8466 0.9357 -0.0185 0.120 Uiso 1 1 calc R
C2 C 0.8159(2) 1.0309(3) 0.06917(14) 0.1047(7) Uani 1 1 d .
H2 H 0.8992 1.1039 0.0755 0.126 Uiso 1 1 calc R
C7 C 0.4479(2) 0.6960(2) 0.04282(8) 0.0683(4) Uani 1 1 d .
N1 N 0.34993(18) 0.6008(2) 0.03740(8) 0.0951(5) Uani 1 1 d .
C13 C 0.07806(19) 0.90951(18) 0.31121(7) 0.0664(4) Uani 1 1 d .
C10 C 0.3042(2) 0.90997(19) 0.23292(7) 0.0695(5) Uani 1 1 d .
C8 C 0.5027(2) 0.9166(2) 0.15440(8) 0.0736(5) Uani 1 1 d .
C15 C 0.3354(2) 0.9744(2) 0.29819(8) 0.0756(5) Uani 1 1 d .
H15 H 0.4322 1.0185 0.3163 0.091 Uiso 1 1 calc R
C11 C 0.1585(2) 0.8442(2) 0.20842(8) 0.0816(5) Uani 1 1 d .
H11 H 0.1350 0.7991 0.1652 0.098 Uiso 1 1 calc R
C9 C 0.4151(2) 0.9141(2) 0.19141(9) 0.0759(5) Uani 1 1 d .
C14 C 0.2262(2) 0.9737(2) 0.33601(8) 0.0750(5) Uani 1 1 d .
H14 H 0.2508 1.0170 0.3795 0.090 Uiso 1 1 calc R
C12 C 0.0484(2) 0.8437(2) 0.24597(8) 0.0801(5) Uani 1 1 d .
H12 H -0.0480 0.7987 0.2277 0.096 Uiso 1 1 calc R
N2 N -0.03165(17) 0.90988(18) 0.34911(7) 0.0811(4) Uani 1 1 d .
C17 C -0.0003(2) 0.9839(3) 0.41548(8) 0.0948(6) Uani 1 1 d .
H17A H 0.0832 0.9251 0.4441 0.142 Uiso 1 1 calc R
H17B H -0.0903 0.9761 0.4340 0.142 Uiso 1 1 calc R
H17C H 0.0272 1.0995 0.4125 0.142 Uiso 1 1 calc R
C16 C -0.1880(2) 0.8607(3) 0.32073(10) 0.1067(7) Uani 1 1 d .
H16A H -0.2303 0.9324 0.2834 0.160 Uiso 1 1 calc R
H16B H -0.2481 0.8704 0.3544 0.160 Uiso 1 1 calc R
H16C H -0.1898 0.7467 0.3055 0.160 Uiso 1 1 calc R

loop_
_atom_site_aniso_label
_atom_site_aniso_U_11
_atom_site_aniso_U_22
_atom_site_aniso_U_33
_atom_site_aniso_U_23
_atom_site_aniso_U_13
_atom_site_aniso_U_12
C6 0.0634(10) 0.0579(9) 0.0723(10) 0.0040(7) 0.0023(8) 0.0014(7)
C5 0.0552(9) 0.0569(9) 0.0687(9) 0.0040(7) 0.0121(7) -0.0003(7)
C4 0.0744(12) 0.0710(11) 0.0909(12) 0.0003(8) 0.0252(10) 0.0001(9)
C1 0.0836(13) 0.0758(12) 0.1058(14) -0.0077(10) 0.0059(11) -0.0148(10)
C3 0.0806(14) 0.0921(15) 0.1393(18) 0.0154(13) 0.0493(13) -0.0037(11)
C2 0.0813(14) 0.0827(14) 0.147(2) 0.0020(13) 0.0182(14) -0.0241(11)
C7 0.0637(11) 0.0726(11) 0.0676(10) -0.0048(7) 0.0123(8) -0.0012(9)
N1 0.0785(11) 0.0998(12) 0.1074(12) -0.0131(9) 0.0209(9) -0.0238(9)
C13 0.0713(11) 0.0604(10) 0.0600(9) -0.0024(7) -0.0022(8) 0.0086(8)
C10 0.0812(12) 0.0626(10) 0.0616(9) -0.0050(7) 0.0088(9) 0.0071(8)
C8 0.0826(13) 0.0661(11) 0.0673(10) -0.0057(8) 0.0060(10) 0.0015(9)
C15 0.0730(11) 0.0785(11) 0.0686(10) -0.0150(8) 0.0007(9) -0.0035(8)
C11 0.0949(14) 0.0786(12) 0.0634(10) -0.0207(8) 0.0002(10) -0.0036(10)
C9 0.0888(13) 0.0668(11) 0.0665(10) -0.0062(8) 0.0049(10) 0.0042(9)
C14 0.0782(12) 0.0812(11) 0.0588(9) -0.0165(7) 0.0003(9) 0.0021(9)
C12 0.0789(12) 0.0843(12) 0.0695(10) -0.0157(8) 0.0001(9) -0.0081(9)
N2 0.0704(10) 0.1008(11) 0.0678(9) -0.0083(7) 0.0056(8) 0.0050(8)
C17 0.0881(13) 0.1209(16) 0.0714(11) -0.0136(10) 0.0086(9) 0.0242(11)
C16 0.0870(15) 0.1307(18) 0.1001(14) -0.0128(12) 0.0152(11) -0.0188(12)

loop_
_atom_type_symbol
_atom_type_description
_atom_type_scat_dispersion_real
_atom_type_scat_dispersion_imag
_atom_type_scat_source
C C 0.0033 0.0016 'International Tables Vol C Tables 4.2.6.8 and 6.1.1.4'
H H 0.0000 0.0000 'International Tables Vol C Tables 4.2.6.8 and 6.1.1.4'
N N 0.0061 0.0033 'International Tables Vol C Tables 4.2.6.8 and 6.1.1.4'

loop_
_geom_angle_atom_site_label_1
_geom_angle_atom_site_label_2
_geom_angle_atom_site_label_3
_geom_angle
C1 C6 C5 117.86(16)
C1 C6 C8 121.75(16)
C5 C6 C8 120.38(14)
C4 C5 C6 121.00(15)
C4 C5 C7 120.00(14)
C6 C5 C7 119.00(14)
C5 C4 C3 119.55(18)
C2 C1 C6 120.55(18)
C2 C3 C4 119.52(19)
C1 C2 C3 121.50(19)
N1 C7 C5 178.60(18)
N2 C13 C12 121.65(16)
N2 C13 C14 121.85(14)
C12 C13 C14 116.50(17)
C11 C10 C15 117.29(16)
C11 C10 C9 120.53(14)
C15 C10 C9 122.16(16)
C9 C8 C6 177.48(17)
C14 C15 C10 121.08(16)
C12 C11 C10 121.90(15)
C8 C9 C10 177.19(18)
C15 C14 C13 121.94(14)
C11 C12 C13 121.28(17)
C13 N2 C16 121.32(14)
C13 N2 C17 120.70(15)
C16 N2 C17 117.30(15)

loop_
_geom_bond_atom_site_label_1
_geom_bond_atom_site_label_2
_geom_bond_distance
C6 C1 1.387(2)
C6 C5 1.410(2)
C6 C8 1.430(2)
C5 C4 1.379(2)
C5 C7 1.432(2)
C4 C3 1.382(3)
C1 C2 1.363(3)
C3 C2 1.375(3)
C7 N1 1.1442(19)
C13 N2 1.371(2)
C13 C12 1.398(2)
C13 C14 1.403(2)
C10 C11 1.388(2)
C10 C15 1.394(2)
C10 C9 1.434(3)
C8 C9 1.197(2)
C15 C14 1.366(2)
C11 C12 1.368(2)
N2 C16 1.441(2)
N2 C17 1.444(2)

loop_
_cod_related_entry_id
_cod_related_entry_database
_cod_related_entry_code
1 ChemSpider 30659357
